data_1520312
loop_
_publ_author_name
'Ro\&sbach, Jan'
'Harms, Klaus'
'Koert, Ulrich'

_publ_section_title
;
 \a-Crotyl-\a-difluoroboranyloxy-amides: Structure and Reactivity of
 Isolable Intermediates in Stereospecific \a-Ketol Rearrangements.
;
_journal_issue 12
_journal_name_full 'Organic letters'
_journal_page_first 3122
_journal_page_last 3125
_journal_paper_doi 10.1021/acs.orglett.5b01427
_journal_volume 17
_journal_year 2015
_chemical_formula_sum 'C10 H16 B F2 N O4'
_chemical_formula_weight 263.05
_chemical_name_common JR2102A3
_space_group_crystal_system orthorhombic
_space_group_IT_number 45
_space_group_name_Hall 'I 2 -2c'
_space_group_name_H-M_alt 'I b a 2'
_symmetry_space_group_name_Hall 'I 2 -2c'
_symmetry_space_group_name_H-M 'I b a 2'
_atom_sites_solution_hydrogens geom
_atom_sites_solution_primary direct
_atom_sites_solution_secondary difmap
_audit_creation_method SHELXL-2014/7
_cell_angle_alpha 90
_cell_angle_beta 90
_cell_angle_gamma 90
_cell_formula_units_Z 16
_cell_length_a 12.1721(8)
_cell_length_b 49.556(3)
_cell_length_c 8.3410(6)
_cell_measurement_reflns_used 6109
_cell_measurement_temperature 100(2)
_cell_measurement_theta_max 24.8900
_cell_measurement_theta_min 2.6502
_cell_volume 5031.3(6)
_computing_cell_refinement 'BRUKER SAINT'
_computing_data_collection 'BRUKER APEX2 2014.9-0'
_computing_data_reduction 'SAINT V8.34A (Bruker AXS Inc., 2013)'
_computing_molecular_graphics 'DIAMOND (Crystal Impact)'
_computing_structure_refinement 'SHELXL-2014/7 (Sheldrick, 2014)'
_computing_structure_solution 'XT V2014/1 (Bruker AXS Inc., 2014)'
_diffrn_ambient_temperature 100(2)
_diffrn_detector_area_resol_mean 7.9
_diffrn_measured_fraction_theta_full 0.996
_diffrn_measured_fraction_theta_max 0.996
_diffrn_measurement_device_type 'Bruker D8 QUEST area detector'
_diffrn_measurement_method '\w and \f scans'
_diffrn_radiation_type MoK\a
_diffrn_radiation_wavelength 0.71073
_diffrn_reflns_av_R_equivalents 0.0340
_diffrn_reflns_av_unetI/netI 0.0645
_diffrn_reflns_laue_measured_fraction_full 0.996
_diffrn_reflns_laue_measured_fraction_max 0.996
_diffrn_reflns_limit_h_max 9
_diffrn_reflns_limit_h_min -14
_diffrn_reflns_limit_k_max 43
_diffrn_reflns_limit_k_min -58
_diffrn_reflns_limit_l_max 10
_diffrn_reflns_limit_l_min -9
_diffrn_reflns_number 9040
_diffrn_reflns_point_group_measured_fraction_full 0.965
_diffrn_reflns_point_group_measured_fraction_max 0.964
_diffrn_reflns_theta_full 25.242
_diffrn_reflns_theta_max 25.265
_diffrn_reflns_theta_min 2.466
_diffrn_source 'microfocus sealed X-ray tube'
_exptl_absorpt_coefficient_mu 0.122
_exptl_absorpt_correction_T_max 1.00
_exptl_absorpt_correction_T_min 0.91
_exptl_absorpt_correction_type numerical
_exptl_absorpt_process_details 'SADABS V2014/4 (Bruker AXS Inc.)'
_exptl_crystal_colour colourless
_exptl_crystal_density_diffrn 1.389
_exptl_crystal_density_method 'not measured'
_exptl_crystal_description plate
_exptl_crystal_F_000 2208
_exptl_crystal_size_max 0.16
_exptl_crystal_size_mid 0.11
_exptl_crystal_size_min 0.04
_refine_diff_density_max 0.190
_refine_diff_density_min -0.173
_refine_diff_density_rms 0.044
_refine_ls_abs_structure_details
; 
 Flack x determined using 1132 quotients [(I+)-(I-)]/[(I+)+(I-)] 
 (Parsons, Flack and Wagner, Acta Cryst. B69 (2013) 249-259). 
;
_refine_ls_abs_structure_Flack 0.6(4)
_refine_ls_extinction_method none
_refine_ls_goodness_of_fit_ref 1.029
_refine_ls_hydrogen_treatment constr
_refine_ls_matrix_type full
_refine_ls_number_parameters 333
_refine_ls_number_reflns 4387
_refine_ls_number_restraints 1
_refine_ls_restrained_S_all 1.028
_refine_ls_R_factor_all 0.0721
_refine_ls_R_factor_gt 0.0420
_refine_ls_shift/su_max 0.000
_refine_ls_shift/su_mean 0.000
_refine_ls_structure_factor_coef Fsqd
_refine_ls_weighting_details 'w=1/[\s^2^(Fo^2^)+(0.0278P)^2^+0.1512P] where P=(Fo^2^+2Fc^2^)/3'
_refine_ls_weighting_scheme calc
_refine_ls_wR_factor_gt 0.0643
_refine_ls_wR_factor_ref 0.0721
_reflns_Friedel_coverage 0.794
_reflns_friedel_fraction_full 0.927
_reflns_friedel_fraction_max 0.927
_reflns_number_gt 3362
_reflns_number_total 4387
_reflns_threshold_expression 'I > 2\s(I)'
_cod_data_source_file ol5b01427_si_002.cif
_cod_data_source_block JR2102A3_0m
_cod_depositor_comments 'Adding full bibliography for 1520305--1520319.cif.'
_cod_database_code 1520312
_shelx_shelxl_version_number 2014/7
_shelx_space_group_comment
; 
The symmetry employed for this shelxl refinement is uniquely defined 
by the following loop, which should always be used as a source of 
symmetry information in preference to the above space-group names. 
They are only intended as comments. 
;
_shelx_estimated_absorpt_t_min 0.981
_shelx_estimated_absorpt_t_max 0.995

loop_
_space_group_symop_operation_xyz
'x, y, z'
'-x, -y, z'
'x+1/2, -y+1/2, z'
'-x+1/2, y+1/2, z'
'x+1/2, y+1/2, z+1/2'
'-x+1/2, -y+1/2, z+1/2'
'x+1, -y+1, z+1/2'
'-x+1, y+1, z+1/2'

loop_
_atom_site_label
_atom_site_type_symbol
_atom_site_fract_x
_atom_site_fract_y
_atom_site_fract_z
_atom_site_U_iso_or_equiv
_atom_site_adp_type
_atom_site_occupancy
_atom_site_site_symmetry_order
_atom_site_calc_flag
_atom_site_refinement_flags_posn
_atom_site_refinement_flags_adp
F1 F 0.35513(17) 0.28191(4) 0.5363(3) 0.0326(6) Uani 1 1 d . .
F2 F 0.49207(15) 0.30735(3) 0.4338(3) 0.0335(6) Uani 1 1 d . .
F101 F 0.83783(14) 0.47249(4) -0.0378(2) 0.0245(5) Uani 1 1 d . .
F102 F 0.70327(13) 0.49737(4) 0.0751(3) 0.0267(5) Uani 1 1 d . .
O4 O 0.31112(16) 0.32347(4) 0.4146(3) 0.0210(6) Uani 1 1 d . .
O5 O 0.2156(2) 0.36726(5) 0.1301(3) 0.0335(7) Uani 1 1 d . .
O8 O 0.36549(18) 0.28708(4) 0.2543(3) 0.0207(6) Uani 1 1 d . .
O11 O 0.20078(16) 0.31323(4) -0.0491(3) 0.0248(6) Uani 1 1 d . .
O104 O 0.69404(16) 0.45007(4) 0.0954(3) 0.0176(6) Uani 1 1 d . .
O105 O 0.55759(18) 0.41678(5) 0.3941(3) 0.0309(7) Uani 1 1 d . .
O108 O 0.82569(16) 0.47356(4) 0.2448(3) 0.0175(6) Uani 1 1 d . .
O111 O 0.78730(18) 0.42717(4) 0.5524(3) 0.0226(6) Uani 1 1 d . .
N9 N 0.2768(2) 0.29635(5) 0.0252(4) 0.0197(7) Uani 1 1 d . .
N109 N 0.8249(2) 0.45029(5) 0.4760(4) 0.0157(7) Uani 1 1 d . .
C1 C 0.0359(3) 0.27867(7) 0.2397(6) 0.0396(12) Uani 1 1 d . .
H1A H 0.0050 0.2857 0.1438 0.047 Uiso 1 1 calc R U
H1B H 0.0212 0.2606 0.2711 0.047 Uiso 1 1 calc R U
C2 C 0.0994(3) 0.29406(7) 0.3294(5) 0.0231(9) Uani 1 1 d . .
H2 H 0.1289 0.2864 0.4245 0.028 Uiso 1 1 calc R U
C3 C 0.1285(3) 0.32282(7) 0.2921(4) 0.0199(9) Uani 1 1 d . .
H3 H 0.0909 0.3281 0.1901 0.024 Uiso 1 1 calc R U
C4 C 0.2545(3) 0.32556(7) 0.2673(4) 0.0193(9) Uani 1 1 d . .
C5 C 0.2853(3) 0.35287(7) 0.1873(5) 0.0233(9) Uani 1 1 d . .
C6 C 0.4051(3) 0.35979(7) 0.1857(5) 0.0294(10) Uani 1 1 d . .
H6A H 0.4184 0.3742 0.1079 0.044 Uiso 1 1 calc R U
H6B H 0.4478 0.3438 0.1556 0.044 Uiso 1 1 calc R U
H6C H 0.4275 0.3658 0.2927 0.044 Uiso 1 1 calc R U
C7 C 0.0880(3) 0.34135(7) 0.4249(5) 0.0276(9) Uani 1 1 d . .
H7A H 0.0076 0.3405 0.4305 0.041 Uiso 1 1 calc R U
H7B H 0.1110 0.3599 0.4022 0.041 Uiso 1 1 calc R U
H7C H 0.1192 0.3355 0.5276 0.041 Uiso 1 1 calc R U
C8 C 0.3006(3) 0.30202(6) 0.1729(4) 0.0163(8) Uani 1 1 d . .
C10 C 0.3060(3) 0.27180(6) -0.0602(5) 0.0285(10) Uani 1 1 d . .
H10A H 0.3330 0.2764 -0.1674 0.043 Uiso 1 1 calc R U
H10B H 0.2411 0.2602 -0.0698 0.043 Uiso 1 1 calc R U
H10C H 0.3636 0.2622 -0.0010 0.043 Uiso 1 1 calc R U
C12 C 0.2526(3) 0.32846(8) -0.1764(5) 0.0336(10) Uani 1 1 d . .
H12A H 0.2036 0.3431 -0.2106 0.050 Uiso 1 1 calc R U
H12B H 0.2674 0.3165 -0.2674 0.050 Uiso 1 1 calc R U
H12C H 0.3218 0.3361 -0.1373 0.050 Uiso 1 1 calc R U
C101 C 0.9503(3) 0.39927(6) 0.2527(5) 0.0303(10) Uani 1 1 d . .
H10D H 0.9376 0.3923 0.3572 0.036 Uiso 1 1 calc R U
H10E H 1.0230 0.4001 0.2115 0.036 Uiso 1 1 calc R U
C102 C 0.8671(3) 0.40772(6) 0.1647(4) 0.0200(9) Uani 1 1 d . .
H102 H 0.8829 0.4145 0.0607 0.024 Uiso 1 1 calc R U
C103 C 0.7491(2) 0.40732(6) 0.2174(4) 0.0164(8) Uani 1 1 d . .
H103 H 0.7444 0.3974 0.3217 0.020 Uiso 1 1 calc R U
C104 C 0.7057(2) 0.43638(7) 0.2430(4) 0.0154(8) Uani 1 1 d . .
C105 C 0.5937(3) 0.43695(7) 0.3334(5) 0.0197(8) Uani 1 1 d . .
C106 C 0.5359(3) 0.46356(6) 0.3385(5) 0.0257(9) Uani 1 1 d . .
H10F H 0.5158 0.4690 0.2293 0.039 Uiso 1 1 calc R U
H10G H 0.5846 0.4772 0.3854 0.039 Uiso 1 1 calc R U
H10H H 0.4693 0.4620 0.4039 0.039 Uiso 1 1 calc R U
C107 C 0.6782(3) 0.39256(6) 0.0951(5) 0.0239(9) Uani 1 1 d . .
H10I H 0.6834 0.4017 -0.0088 0.036 Uiso 1 1 calc R U
H10J H 0.6016 0.3925 0.1312 0.036 Uiso 1 1 calc R U
H10K H 0.7040 0.3739 0.0841 0.036 Uiso 1 1 calc R U
C108 C 0.7898(2) 0.45399(6) 0.3308(5) 0.0142(8) Uani 1 1 d . .
C110 C 0.9117(3) 0.46520(6) 0.5561(4) 0.0217(9) Uani 1 1 d . .
H11A H 0.9744 0.4532 0.5751 0.033 Uiso 1 1 calc R U
H11B H 0.8844 0.4721 0.6588 0.033 Uiso 1 1 calc R U
H11C H 0.9347 0.4803 0.4885 0.033 Uiso 1 1 calc R U
C112 C 0.7196(3) 0.43396(8) 0.6882(5) 0.0326(10) Uani 1 1 d . .
H11D H 0.6708 0.4489 0.6598 0.049 Uiso 1 1 calc R U
H11E H 0.7665 0.4393 0.7783 0.049 Uiso 1 1 calc R U
H11F H 0.6755 0.4182 0.7190 0.049 Uiso 1 1 calc R U
B1 B 0.3833(3) 0.30053(8) 0.4198(5) 0.0227(10) Uani 1 1 d . .
B101 B 0.7619(3) 0.47362(8) 0.0836(5) 0.0192(10) Uani 1 1 d . .

loop_
_atom_site_aniso_label
_atom_site_aniso_U_11
_atom_site_aniso_U_22
_atom_site_aniso_U_33
_atom_site_aniso_U_23
_atom_site_aniso_U_13
_atom_site_aniso_U_12
F1 0.0444(13) 0.0289(11) 0.0246(14) 0.0051(11) -0.0041(11) 0.0021(10)
F2 0.0198(10) 0.0407(12) 0.0398(15) -0.0066(12) -0.0067(11) 0.0038(10)
F101 0.0260(11) 0.0288(11) 0.0186(13) 0.0026(10) 0.0024(10) -0.0072(9)
F102 0.0287(11) 0.0176(10) 0.0339(14) 0.0039(10) -0.0050(11) 0.0028(10)
O4 0.0202(13) 0.0225(13) 0.0202(15) -0.0031(12) -0.0046(12) 0.0038(11)
O5 0.0324(16) 0.0240(14) 0.044(2) 0.0095(14) 0.0005(14) 0.0045(13)
O8 0.0205(13) 0.0201(13) 0.0216(16) 0.0006(12) -0.0009(12) 0.0035(11)
O11 0.0222(13) 0.0315(14) 0.0207(15) 0.0055(13) -0.0011(13) 0.0054(12)
O104 0.0176(13) 0.0180(12) 0.0172(15) 0.0038(11) -0.0008(12) -0.0014(10)
O105 0.0255(15) 0.0272(14) 0.0400(19) 0.0061(14) 0.0084(13) -0.0060(12)
O108 0.0183(12) 0.0150(12) 0.0191(15) 0.0020(12) -0.0023(12) -0.0030(10)
O111 0.0333(14) 0.0175(13) 0.0169(16) 0.0035(11) 0.0015(12) -0.0034(11)
N9 0.0202(16) 0.0202(16) 0.0188(19) 0.0010(15) -0.0010(14) 0.0036(14)
N109 0.0187(16) 0.0122(15) 0.0162(19) 0.0035(13) -0.0030(14) -0.0017(13)
C1 0.038(3) 0.032(2) 0.049(3) 0.007(2) -0.019(2) -0.008(2)
C2 0.018(2) 0.027(2) 0.024(2) 0.0056(19) 0.0036(18) 0.0029(17)
C3 0.0142(18) 0.024(2) 0.021(2) 0.0018(17) -0.0030(16) 0.0011(17)
C4 0.0199(19) 0.0196(19) 0.018(2) -0.0002(17) 0.0001(17) 0.0016(18)
C5 0.026(2) 0.022(2) 0.022(2) -0.0045(18) 0.0022(19) -0.0002(18)
C6 0.029(2) 0.022(2) 0.038(3) 0.0009(19) 0.009(2) -0.0044(17)
C7 0.023(2) 0.034(2) 0.026(2) 0.001(2) 0.0031(19) 0.0069(17)
C8 0.0148(18) 0.0153(19) 0.019(2) 0.0031(18) 0.0011(17) -0.0012(16)
C10 0.033(2) 0.022(2) 0.030(3) -0.0073(19) 0.001(2) 0.0022(17)
C12 0.041(2) 0.037(2) 0.023(2) 0.010(2) 0.002(2) 0.009(2)
C101 0.023(2) 0.029(2) 0.039(3) -0.003(2) 0.003(2) 0.0047(18)
C102 0.025(2) 0.0136(18) 0.022(2) -0.0034(17) 0.0017(18) -0.0014(16)
C103 0.0205(18) 0.0116(18) 0.017(2) 0.0019(16) -0.0006(17) -0.0006(16)
C104 0.0168(18) 0.0167(19) 0.013(2) 0.0011(17) -0.0027(16) -0.0027(16)
C105 0.017(2) 0.020(2) 0.021(2) -0.0010(18) -0.0034(18) -0.0046(17)
C106 0.020(2) 0.026(2) 0.031(2) -0.0040(19) 0.0004(19) 0.0034(16)
C107 0.027(2) 0.0172(19) 0.028(2) -0.0033(19) -0.0043(19) -0.0008(16)
C108 0.0128(18) 0.0099(17) 0.020(2) -0.0010(18) 0.0016(17) 0.0060(16)
C110 0.0222(19) 0.0212(19) 0.022(2) -0.0024(18) -0.0067(18) -0.0032(16)
C112 0.045(2) 0.032(2) 0.022(3) -0.0008(19) 0.012(2) -0.011(2)
B1 0.023(2) 0.028(2) 0.017(3) -0.001(2) -0.004(2) 0.001(2)
B101 0.018(2) 0.018(2) 0.021(3) 0.001(2) -0.004(2) -0.0012(19)

loop_
_atom_type_symbol
_atom_type_description
_atom_type_scat_dispersion_real
_atom_type_scat_dispersion_imag
_atom_type_scat_source
C C 0.0033 0.0016 'International Tables Vol C Tables 4.2.6.8 and 6.1.1.4'
H H 0.0000 0.0000 'International Tables Vol C Tables 4.2.6.8 and 6.1.1.4'
B B 0.0013 0.0007 'International Tables Vol C Tables 4.2.6.8 and 6.1.1.4'
N N 0.0061 0.0033 'International Tables Vol C Tables 4.2.6.8 and 6.1.1.4'
O O 0.0106 0.0060 'International Tables Vol C Tables 4.2.6.8 and 6.1.1.4'
F F 0.0171 0.0103 'International Tables Vol C Tables 4.2.6.8 and 6.1.1.4'

loop_
_geom_angle_atom_site_label_1
_geom_angle_atom_site_label_2
_geom_angle_atom_site_label_3
_geom_angle
C4 O4 B1 112.5(3)
C8 O8 B1 108.1(3)
N9 O11 C12 110.5(2)
C104 O104 B101 113.1(3)
C108 O108 B101 108.4(3)
N109 O111 C112 110.9(2)
C8 N9 O11 116.2(3)
C8 N9 C10 126.3(3)
O11 N9 C10 116.5(3)
C108 N109 O111 115.9(3)
C108 N109 C110 126.7(3)
O111 N109 C110 116.6(3)
C2 C1 H1A 120.0
C2 C1 H1B 120.0
H1A C1 H1B 120.0
C1 C2 C3 124.7(4)
C1 C2 H2 117.6
C3 C2 H2 117.6
C2 C3 C7 110.3(3)
C2 C3 C4 110.1(3)
C7 C3 C4 111.3(3)
C2 C3 H3 108.4
C7 C3 H3 108.4
C4 C3 H3 108.4
O4 C4 C8 102.4(3)
O4 C4 C3 111.1(3)
C8 C4 C3 111.5(3)
O4 C4 C5 108.6(3)
C8 C4 C5 111.0(3)
C3 C4 C5 111.8(3)
O5 C5 C6 123.0(3)
O5 C5 C4 121.0(3)
C6 C5 C4 116.0(3)
C5 C6 H6A 109.5
C5 C6 H6B 109.5
H6A C6 H6B 109.5
C5 C6 H6C 109.5
H6A C6 H6C 109.5
H6B C6 H6C 109.5
C3 C7 H7A 109.5
C3 C7 H7B 109.5
H7A C7 H7B 109.5
C3 C7 H7C 109.5
H7A C7 H7C 109.5
H7B C7 H7C 109.5
O8 C8 N9 121.2(3)
O8 C8 C4 113.5(3)
N9 C8 C4 125.3(3)
N9 C10 H10A 109.5
N9 C10 H10B 109.5
H10A C10 H10B 109.5
N9 C10 H10C 109.5
H10A C10 H10C 109.5
H10B C10 H10C 109.5
O11 C12 H12A 109.5
O11 C12 H12B 109.5
H12A C12 H12B 109.5
O11 C12 H12C 109.5
H12A C12 H12C 109.5
H12B C12 H12C 109.5
C102 C101 H10D 120.0
C102 C101 H10E 120.0
H10D C101 H10E 120.0
C101 C102 C103 124.6(4)
C101 C102 H102 117.7
C103 C102 H102 117.7
C102 C103 C107 110.6(3)
C102 C103 C104 110.7(2)
C107 C103 C104 110.2(3)
C102 C103 H103 108.4
C107 C103 H103 108.4
C104 C103 H103 108.4
O104 C104 C108 102.2(3)
O104 C104 C103 111.1(3)
C108 C104 C103 111.6(2)
O104 C104 C105 109.0(3)
C108 C104 C105 110.0(3)
C103 C104 C105 112.4(3)
O105 C105 C106 123.2(3)
O105 C105 C104 120.6(3)
C106 C105 C104 116.2(3)
C105 C106 H10F 109.5
C105 C106 H10G 109.5
H10F C106 H10G 109.5
C105 C106 H10H 109.5
H10F C106 H10H 109.5
H10G C106 H10H 109.5
C103 C107 H10I 109.5
C103 C107 H10J 109.5
H10I C107 H10J 109.5
C103 C107 H10K 109.5
H10I C107 H10K 109.5
H10J C107 H10K 109.5
O108 C108 N109 121.1(3)
O108 C108 C104 113.0(3)
N109 C108 C104 125.9(3)
N109 C110 H11A 109.5
N109 C110 H11B 109.5
H11A C110 H11B 109.5
N109 C110 H11C 109.5
H11A C110 H11C 109.5
H11B C110 H11C 109.5
O111 C112 H11D 109.5
O111 C112 H11E 109.5
H11D C112 H11E 109.5
O111 C112 H11F 109.5
H11D C112 H11F 109.5
H11E C112 H11F 109.5
F2 B1 F1 110.1(3)
F2 B1 O4 113.4(3)
F1 B1 O4 113.4(3)
F2 B1 O8 108.5(3)
F1 B1 O8 107.7(3)
O4 B1 O8 103.2(3)
F101 B101 F102 110.2(3)
F101 B101 O104 113.9(3)
F102 B101 O104 113.6(3)
F101 B101 O108 107.6(3)
F102 B101 O108 107.8(3)
O104 B101 O108 103.2(3)

loop_
_geom_bond_atom_site_label_1
_geom_bond_atom_site_label_2
_geom_bond_distance
F1 B1 1.384(5)
F2 B1 1.372(4)
F101 B101 1.373(5)
F102 B101 1.378(4)
O4 C4 1.413(4)
O4 B1 1.437(4)
O5 C5 1.207(4)
O8 C8 1.278(4)
O8 B1 1.548(5)
O11 N9 1.393(3)
O11 C12 1.447(4)
O104 C104 1.413(4)
O104 B101 1.433(4)
O105 C105 1.204(4)
O108 C108 1.283(4)
O108 B101 1.552(5)
O111 N109 1.389(3)
O111 C112 1.441(4)
N9 C8 1.296(4)
N9 C10 1.454(4)
N109 C108 1.297(4)
N109 C110 1.451(4)
C1 C2 1.318(5)
C1 H1A 0.9500
C1 H1B 0.9500
C2 C3 1.501(5)
C2 H2 0.9500
C3 C7 1.521(5)
C3 C4 1.554(5)
C3 H3 1.0000
C4 C8 1.515(5)
C4 C5 1.555(5)
C5 C6 1.498(5)
C6 H6A 0.9800
C6 H6B 0.9800
C6 H6C 0.9800
C7 H7A 0.9800
C7 H7B 0.9800
C7 H7C 0.9800
C10 H10A 0.9800
C10 H10B 0.9800
C10 H10C 0.9800
C12 H12A 0.9800
C12 H12B 0.9800
C12 H12C 0.9800
C101 C102 1.319(5)
C101 H10D 0.9500
C101 H10E 0.9500
C102 C103 1.502(4)
C102 H102 0.9500
C103 C107 1.523(4)
C103 C104 1.548(4)
C103 H103 1.0000
C104 C108 1.532(4)
C104 C105 1.558(4)
C105 C106 1.496(4)
C106 H10F 0.9800
C106 H10G 0.9800
C106 H10H 0.9800
C107 H10I 0.9800
C107 H10J 0.9800
C107 H10K 0.9800
C110 H11A 0.9800
C110 H11B 0.9800
C110 H11C 0.9800
C112 H11D 0.9800
C112 H11E 0.9800
C112 H11F 0.9800

loop_
_geom_torsion_atom_site_label_1
_geom_torsion_atom_site_label_2
_geom_torsion_atom_site_label_3
_geom_torsion_atom_site_label_4
_geom_torsion
C12 O11 N9 C8 113.3(3)
C12 O11 N9 C10 -77.2(3)
C112 O111 N109 C108 -115.1(3)
C112 O111 N109 C110 74.4(3)
C1 C2 C3 C7 119.1(4)
C1 C2 C3 C4 -117.6(4)
B1 O4 C4 C8 -2.1(3)
B1 O4 C4 C3 117.1(3)
B1 O4 C4 C5 -119.5(3)
C2 C3 C4 O4 -72.9(4)
C7 C3 C4 O4 49.7(4)
C2 C3 C4 C8 40.7(4)
C7 C3 C4 C8 163.3(3)
C2 C3 C4 C5 165.6(3)
C7 C3 C4 C5 -71.8(4)
O4 C4 C5 O5 -134.2(3)
C8 C4 C5 O5 114.0(4)
C3 C4 C5 O5 -11.2(5)
O4 C4 C5 C6 46.1(4)
C8 C4 C5 C6 -65.7(4)
C3 C4 C5 C6 169.0(3)
B1 O8 C8 N9 175.7(3)
B1 O8 C8 C4 -5.9(4)
O11 N9 C8 O8 176.8(3)
C10 N9 C8 O8 8.4(5)
O11 N9 C8 C4 -1.4(5)
C10 N9 C8 C4 -169.8(3)
O4 C4 C8 O8 5.2(4)
C3 C4 C8 O8 -113.7(3)
C5 C4 C8 O8 120.9(3)
O4 C4 C8 N9 -176.5(3)
C3 C4 C8 N9 64.6(4)
C5 C4 C8 N9 -60.7(4)
C101 C102 C103 C107 -126.2(4)
C101 C102 C103 C104 111.3(4)
B101 O104 C104 C108 0.6(3)
B101 O104 C104 C103 -118.6(3)
B101 O104 C104 C105 117.0(3)
C102 C103 C104 O104 70.4(3)
C107 C103 C104 O104 -52.3(3)
C102 C103 C104 C108 -42.9(4)
C107 C103 C104 C108 -165.7(3)
C102 C103 C104 C105 -167.1(3)
C107 C103 C104 C105 70.2(4)
O104 C104 C105 O105 133.7(3)
C108 C104 C105 O105 -115.0(4)
C103 C104 C105 O105 10.0(5)
O104 C104 C105 C106 -46.0(4)
C108 C104 C105 C106 65.3(4)
C103 C104 C105 C106 -169.7(3)
B101 O108 C108 N109 -176.0(3)
B101 O108 C108 C104 4.8(3)
O111 N109 C108 O108 -174.7(3)
C110 N109 C108 O108 -5.2(5)
O111 N109 C108 C104 4.5(4)
C110 N109 C108 C104 173.9(3)
O104 C104 C108 O108 -3.5(3)
C103 C104 C108 O108 115.3(3)
C105 C104 C108 O108 -119.2(3)
O104 C104 C108 N109 177.3(3)
C103 C104 C108 N109 -63.9(4)
C105 C104 C108 N109 61.6(4)
C4 O4 B1 F2 116.3(3)
C4 O4 B1 F1 -117.2(3)
C4 O4 B1 O8 -0.9(3)
C8 O8 B1 F2 -116.4(3)
C8 O8 B1 F1 124.4(3)
C8 O8 B1 O4 4.2(3)
C104 O104 B101 F101 118.2(3)
C104 O104 B101 F102 -114.5(3)
C104 O104 B101 O108 1.9(3)
C108 O108 B101 F101 -124.8(3)
C108 O108 B101 F102 116.4(3)
C108 O108 B101 O104 -4.1(3)
